data_1556061
loop_
_publ_author_name
'Zhong, Xingren'
'Lv, Jian'
'Luo, Sanzhong'

_publ_section_title
;
 Enantio- and Diastereoselective Cyclopropanation of \b,\g-Unsaturated
 \a-Ketoester by a Chiral Phosphate/Indium(III) Complex.
;
_journal_issue 12
_journal_name_full 'Organic letters'
_journal_page_first 3331
_journal_page_last 3334
_journal_paper_doi 10.1021/acs.orglett.7b01577
_journal_volume 19
_journal_year 2017
_chemical_absolute_configuration ad
_chemical_formula_moiety 'C21 H18 Br2 O5'
_chemical_formula_sum 'C21 H18 Br2 O5'
_chemical_formula_weight 510.17
_space_group_crystal_system monoclinic
_space_group_IT_number 4
_space_group_name_Hall 'P 2yb'
_space_group_name_H-M_alt 'P 1 21 1'
_atom_sites_solution_hydrogens geom
_atom_sites_solution_primary dual
_audit_creation_date 2016-09-28
_audit_creation_method
;
Olex2 1.2
(compiled 2016.02.19 svn.r3266 for OlexSys, GUI svn.r5227)
;
_cell_angle_alpha 90
_cell_angle_beta 98.272(4)
_cell_angle_gamma 90
_cell_formula_units_Z 2
_cell_length_a 10.1616(19)
_cell_length_b 8.0804(16)
_cell_length_c 12.874(2)
_cell_measurement_reflns_used 3506
_cell_measurement_temperature 173.1500
_cell_measurement_theta_max 27.4832
_cell_measurement_theta_min 1.5984
_cell_volume 1046.1(3)
_computing_cell_refinement 'CrystalClear (Rigaku Inc., 2007)'
_computing_data_collection 'CrystalClear (Rigaku Inc., 2007)'
_computing_data_reduction 'CrystalClear (Rigaku Inc., 2007)'
_computing_molecular_graphics 'Olex2 (Dolomanov et al., 2009)'
_computing_publication_material 'CIFTAB (Sheldrick, 2013)'
_computing_structure_refinement 'SHELXL (Sheldrick, 2014)'
_computing_structure_solution
;
'SHELXT (Sheldrick, 2014)'
;
_diffrn_ambient_temperature 173.1500
_diffrn_detector_area_resol_mean 28.5714
_diffrn_measured_fraction_theta_full 0.992
_diffrn_measured_fraction_theta_max 0.993
_diffrn_measurement_details
;
scan:
	Number of images: 360
	           Slice: -110.0000 - 70.0000
	     Image width: 0.5000
	        Exp time: 6.0000
	   Rotation axis: Omega
	           Omega: 0.0000
	             Chi: 45.0000
	             Phi: 270.0000
	             XTD: 44.9464
	          2theta: -19.8881
scan:
	Number of images: 360
	           Slice: -110.0000 - 70.0000
	     Image width: 0.5000
	        Exp time: 6.0000
	   Rotation axis: Omega
	           Omega: 0.0000
	             Chi: 45.0000
	             Phi: 180.0000
	             XTD: 44.9464
	          2theta: -19.8881
scan:
	Number of images: 360
	           Slice: -110.0000 - 70.0000
	     Image width: 0.5000
	        Exp time: 6.0000
	   Rotation axis: Omega
	           Omega: 0.0000
	             Chi: 45.0000
	             Phi: 90.0000
	             XTD: 44.9464
	          2theta: -19.8881
scan:
	Number of images: 360
	           Slice: -110.0000 - 70.0000
	     Image width: 0.5000
	        Exp time: 6.0000
	   Rotation axis: Omega
	           Omega: 0.0000
	             Chi: 45.0000
	             Phi: 0.0000
	             XTD: 44.9464
	          2theta: -19.8881
;
_diffrn_measurement_device
;
Saturn724+ (2x2 bin mode)
;
_diffrn_measurement_device_details
;
AFC10: Fixed Chi 2 circle
;
_diffrn_measurement_device_type 'MM007-HF CCD(Saturn 724+)'
_diffrn_measurement_method '\w scans at fixed \c = 45\%'
_diffrn_orient_matrix_type d*Trek
_diffrn_orient_matrix_UB_11 -0.0332
_diffrn_orient_matrix_UB_12 0.1189
_diffrn_orient_matrix_UB_13 -0.0089
_diffrn_orient_matrix_UB_21 0.0854
_diffrn_orient_matrix_UB_22 0.0272
_diffrn_orient_matrix_UB_23 0.0430
_diffrn_orient_matrix_UB_31 0.0241
_diffrn_orient_matrix_UB_32 0.0011
_diffrn_orient_matrix_UB_33 -0.0747
_diffrn_radiation_detector CCD
_diffrn_radiation_monochromator Confocal
_diffrn_radiation_type MoK\a
_diffrn_radiation_wavelength 0.71073
_diffrn_reflns_av_R_equivalents 0.0380
_diffrn_reflns_av_unetI/netI 0.0290
_diffrn_reflns_Laue_measured_fraction_full 0.992
_diffrn_reflns_Laue_measured_fraction_max 0.993
_diffrn_reflns_limit_h_max 13
_diffrn_reflns_limit_h_min -13
_diffrn_reflns_limit_k_max 10
_diffrn_reflns_limit_k_min -10
_diffrn_reflns_limit_l_max 16
_diffrn_reflns_limit_l_min -16
_diffrn_reflns_number 15264
_diffrn_reflns_point_group_measured_fraction_full 0.986
_diffrn_reflns_point_group_measured_fraction_max 0.987
_diffrn_reflns_theta_full 26.000
_diffrn_reflns_theta_max 27.484
_diffrn_reflns_theta_min 1.598
_diffrn_source 'Rotating Anode'
_diffrn_source_current 24.0000
_diffrn_source_power 1.2000
_diffrn_source_voltage 50.0000
_exptl_absorpt_coefficient_mu 3.903
_exptl_absorpt_correction_T_max 1.00000
_exptl_absorpt_correction_T_min 0.43093
_exptl_absorpt_correction_type multi-scan
_exptl_absorpt_process_details 'CrystalClear (Rigaku Inc., 2007)'
_exptl_crystal_colour Colorless
_exptl_crystal_density_diffrn 1.620
_exptl_crystal_description Plate
_exptl_crystal_F_000 508
_exptl_crystal_size_max 0.271
_exptl_crystal_size_mid 0.268
_exptl_crystal_size_min 0.084
_refine_diff_density_max 0.356
_refine_diff_density_min -0.469
_refine_diff_density_rms 0.049
_refine_ls_abs_structure_details
;
 Flack x determined using 1973 quotients [(I+)-(I-)]/[(I+)+(I-)]
 (Parsons, Flack and Wagner, Acta Cryst. B69 (2013) 249-259).
;
_refine_ls_abs_structure_Flack 0.017(5)
_refine_ls_extinction_method none
_refine_ls_goodness_of_fit_ref 1.050
_refine_ls_hydrogen_treatment constr
_refine_ls_matrix_type full
_refine_ls_number_parameters 255
_refine_ls_number_reflns 4725
_refine_ls_number_restraints 1
_refine_ls_restrained_S_all 1.050
_refine_ls_R_factor_all 0.0284
_refine_ls_R_factor_gt 0.0276
_refine_ls_shift/su_max 0.001
_refine_ls_shift/su_mean 0.000
_refine_ls_structure_factor_coef Fsqd
_refine_ls_weighting_details 'w=1/[\s^2^(Fo^2^)+(0.0394P)^2^+0.1174P] where P=(Fo^2^+2Fc^2^)/3'
_refine_ls_weighting_scheme calc
_refine_ls_wR_factor_gt 0.0691
_refine_ls_wR_factor_ref 0.0697
_reflns_Friedel_coverage 0.855
_reflns_Friedel_fraction_full 0.979
_reflns_Friedel_fraction_max 0.980
_reflns_number_gt 4601
_reflns_number_total 4725
_reflns_threshold_expression 'I > 2\s(I)'
_cod_data_source_file ol7b01577_si_002.cif
_cod_data_source_block a
_cod_database_code 1556061
_shelx_space_group_comment
;
The symmetry employed for this shelxl refinement is uniquely defined
by the following loop, which should always be used as a source of
symmetry information in preference to the above space-group names.
They are only intended as comments.
;
_diffrn_number_total 4733
_olex2_refinement_description
;
1. Fixed Uiso
 At 1.2 times of:
  All C(H) groups, All C(H,H) groups
 At 1.5 times of:
  All C(H,H,H) groups
2.a Ternary CH refined with riding coordinates:
 C1(H1), C3(H3)
2.b Secondary CH2 refined with riding coordinates:
 C12(H12A,H12B)
2.c Aromatic/amide H refined with riding coordinates:
 C5(H5), C6(H6), C8(H8), C9(H9), C14(H14), C15(H15), C17(H17), C18(H18)
2.d Idealised Me refined as rotating group:
 C11(H11A,H11B,H11C), C21(H21A,H21B,H21C)
;
_shelx_shelxl_version_number 2014/7
_olex2_submission_special_instructions 'No special instructions were received'

loop_
_space_group_symop_operation_xyz
'x, y, z'
'-x, y+1/2, -z'

loop_
_atom_site_label
_atom_site_type_symbol
_atom_site_fract_x
_atom_site_fract_y
_atom_site_fract_z
_atom_site_U_iso_or_equiv
_atom_site_adp_type
_atom_site_occupancy
_atom_site_site_symmetry_order
_atom_site_calc_flag
_atom_site_refinement_flags_posn
Br1 Br 0.35690(4) 0.35845(6) -0.04995(3) 0.06411(14) Uani 1 1 d .
Br2 Br 0.99760(4) 0.79650(7) 0.93810(3) 0.06659(15) Uani 1 1 d .
O1 O 0.55173(18) 0.6341(2) 0.41442(17) 0.0346(4) Uani 1 1 d .
O2 O 0.74177(18) 0.7385(2) 0.37267(16) 0.0301(4) Uani 1 1 d .
O3 O 0.8113(2) 0.1175(3) 0.56414(17) 0.0375(5) Uani 1 1 d .
O4 O 0.64931(19) 0.4130(2) 0.69300(17) 0.0342(4) Uani 1 1 d .
O5 O 0.7352(2) 0.1680(3) 0.75139(16) 0.0375(4) Uani 1 1 d .
C1 C 0.7175(2) 0.3174(3) 0.3772(2) 0.0268(5) Uani 1 1 d .
H1 H 0.7923 0.2410 0.3765 0.032 Uiso 1 1 calc R
C2 C 0.7517(2) 0.4711(3) 0.4452(2) 0.0245(5) Uani 1 1 d .
C3 C 0.6698(2) 0.3305(3) 0.4822(2) 0.0249(5) Uani 1 1 d .
H3 H 0.5747 0.3528 0.4804 0.030 Uiso 1 1 calc R
C4 C 0.6260(3) 0.3252(3) 0.2754(2) 0.0289(5) Uani 1 1 d .
C5 C 0.6731(3) 0.3934(4) 0.1884(2) 0.0412(7) Uani 1 1 d .
H5 H 0.7597 0.4336 0.1954 0.049 Uiso 1 1 calc R
C6 C 0.5935(4) 0.4026(5) 0.0917(3) 0.0475(8) Uani 1 1 d .
H6 H 0.6253 0.4497 0.0342 0.057 Uiso 1 1 calc R
C7 C 0.4660(3) 0.3402(4) 0.0827(2) 0.0408(6) Uani 1 1 d .
C8 C 0.4170(3) 0.2690(4) 0.1662(3) 0.0422(7) Uani 1 1 d .
H8 H 0.3312 0.2261 0.1582 0.051 Uiso 1 1 calc R
C9 C 0.4979(3) 0.2621(4) 0.2632(2) 0.0348(6) Uani 1 1 d .
H9 H 0.4656 0.2146 0.3203 0.042 Uiso 1 1 calc R
C10 C 0.6694(3) 0.6213(3) 0.4110(2) 0.0256(5) Uani 1 1 d .
C11 C 0.6690(3) 0.8880(3) 0.3375(2) 0.0346(6) Uani 1 1 d .
H11A H 0.5939 0.8597 0.2866 0.052 Uiso 1 1 calc GR
H11B H 0.7263 0.9617 0.3064 0.052 Uiso 1 1 calc GR
H11C H 0.6388 0.9413 0.3964 0.052 Uiso 1 1 calc GR
C12 C 0.8970(2) 0.4958(3) 0.4913(2) 0.0287(5) Uani 1 1 d .
H12A H 0.9418 0.3896 0.4930 0.034 Uiso 1 1 calc R
H12B H 0.9382 0.5677 0.4449 0.034 Uiso 1 1 calc R
C13 C 0.9194(2) 0.5692(3) 0.6010(2) 0.0273(5) Uani 1 1 d .
C14 C 0.8762(3) 0.7281(3) 0.6210(2) 0.0303(5) Uani 1 1 d .
H14 H 0.8314 0.7902 0.5662 0.036 Uiso 1 1 calc R
C15 C 0.8989(3) 0.7957(4) 0.7212(2) 0.0357(6) Uani 1 1 d .
H15 H 0.8693 0.9018 0.7337 0.043 Uiso 1 1 calc R
C16 C 0.9660(3) 0.7027(4) 0.8018(2) 0.0390(6) Uani 1 1 d .
C17 C 1.0096(3) 0.5444(5) 0.7851(3) 0.0419(7) Uani 1 1 d .
H17 H 1.0540 0.4827 0.8404 0.050 Uiso 1 1 calc R
C18 C 0.9860(3) 0.4787(4) 0.6843(2) 0.0351(6) Uani 1 1 d .
H18 H 1.0153 0.3723 0.6724 0.042 Uiso 1 1 calc R
C19 C 0.7326(2) 0.2280(3) 0.5710(2) 0.0263(5) Uani 1 1 d .
C20 C 0.6985(2) 0.2814(3) 0.6785(2) 0.0279(5) Uani 1 1 d .
C21 C 0.7095(4) 0.2119(5) 0.8556(3) 0.0519(8) Uani 1 1 d .
H21A H 0.6153 0.2118 0.8572 0.078 Uiso 1 1 calc GR
H21B H 0.7446 0.3201 0.8733 0.078 Uiso 1 1 calc GR
H21C H 0.7514 0.1328 0.9053 0.078 Uiso 1 1 calc GR

loop_
_atom_site_aniso_label
_atom_site_aniso_U_11
_atom_site_aniso_U_22
_atom_site_aniso_U_33
_atom_site_aniso_U_23
_atom_site_aniso_U_13
_atom_site_aniso_U_12
Br1 0.0662(2) 0.0898(3) 0.03312(17) -0.00552(17) -0.00390(15) 0.0215(2)
Br2 0.0643(2) 0.0967(3) 0.03597(18) -0.01274(19) -0.00234(15) 0.0177(2)
O1 0.0242(9) 0.0284(9) 0.0525(12) 0.0074(9) 0.0103(8) 0.0066(7)
O2 0.0267(9) 0.0229(8) 0.0410(11) 0.0058(7) 0.0056(8) 0.0001(7)
O3 0.0393(11) 0.0308(10) 0.0435(11) 0.0037(9) 0.0102(9) 0.0126(9)
O4 0.0310(10) 0.0286(9) 0.0434(11) -0.0058(8) 0.0070(8) 0.0020(8)
O5 0.0435(11) 0.0360(10) 0.0328(10) 0.0048(8) 0.0045(9) 0.0054(9)
C1 0.0255(11) 0.0206(11) 0.0352(13) -0.0012(9) 0.0079(9) 0.0004(9)
C2 0.0211(11) 0.0185(10) 0.0348(13) -0.0001(9) 0.0072(9) 0.0004(9)
C3 0.0216(10) 0.0195(11) 0.0339(13) 0.0025(9) 0.0046(9) -0.0008(8)
C4 0.0329(12) 0.0206(11) 0.0345(13) -0.0018(9) 0.0092(10) 0.0016(9)
C5 0.0421(15) 0.0470(18) 0.0360(15) -0.0017(13) 0.0107(12) -0.0083(13)
C6 0.059(2) 0.0529(19) 0.0328(15) 0.0020(13) 0.0145(14) -0.0030(16)
C7 0.0458(16) 0.0446(16) 0.0311(13) -0.0046(12) 0.0026(12) 0.0109(14)
C8 0.0336(14) 0.0501(18) 0.0416(16) -0.0020(14) 0.0018(12) 0.0002(13)
C9 0.0336(14) 0.0357(15) 0.0358(14) 0.0027(11) 0.0071(11) -0.0020(11)
C10 0.0272(12) 0.0200(10) 0.0297(12) -0.0012(9) 0.0046(9) -0.0003(9)
C11 0.0358(13) 0.0243(13) 0.0429(15) 0.0077(10) 0.0033(11) 0.0000(11)
C12 0.0195(11) 0.0249(12) 0.0426(15) -0.0016(10) 0.0078(10) 0.0010(9)
C13 0.0196(11) 0.0250(11) 0.0377(13) 0.0013(10) 0.0050(10) -0.0015(9)
C14 0.0306(13) 0.0242(11) 0.0361(14) 0.0027(10) 0.0044(11) 0.0013(10)
C15 0.0370(13) 0.0340(13) 0.0367(14) -0.0004(12) 0.0069(11) 0.0040(12)
C16 0.0339(14) 0.0509(17) 0.0316(14) -0.0020(13) 0.0025(11) 0.0029(13)
C17 0.0321(14) 0.0495(17) 0.0420(16) 0.0105(13) -0.0023(12) 0.0084(13)
C18 0.0262(13) 0.0305(13) 0.0474(16) 0.0059(12) 0.0010(12) 0.0062(10)
C19 0.0226(11) 0.0213(10) 0.0351(13) 0.0006(9) 0.0047(9) -0.0012(9)
C20 0.0225(11) 0.0261(11) 0.0348(13) -0.0002(10) 0.0026(9) -0.0022(10)
C21 0.061(2) 0.063(2) 0.0316(15) 0.0014(15) 0.0061(14) 0.0088(18)

loop_
_atom_type_symbol
_atom_type_description
_atom_type_scat_dispersion_real
_atom_type_scat_dispersion_imag
_atom_type_scat_source
C C 0.0033 0.0016 'International Tables Vol C Tables 4.2.6.8 and 6.1.1.4'
H H 0.0000 0.0000 'International Tables Vol C Tables 4.2.6.8 and 6.1.1.4'
Br Br -0.2901 2.4595 'International Tables Vol C Tables 4.2.6.8 and 6.1.1.4'
O O 0.0106 0.0060 'International Tables Vol C Tables 4.2.6.8 and 6.1.1.4'

loop_
_geom_angle_atom_site_label_1
_geom_angle_atom_site_label_2
_geom_angle_atom_site_label_3
_geom_angle
C10 O2 C11 114.94(19)
C20 O5 C21 114.6(3)
C2 C1 H1 113.8
C3 C1 H1 113.8
C3 C1 C2 60.37(16)
C4 C1 H1 113.8
C4 C1 C2 121.9(2)
C4 C1 C3 123.0(2)
C3 C2 C1 58.97(16)
C10 C2 C1 114.6(2)
C10 C2 C3 112.79(19)
C10 C2 C12 118.4(2)
C12 C2 C1 117.2(2)
C12 C2 C3 121.2(2)
C1 C3 C2 60.66(16)
C1 C3 H3 115.8
C2 C3 H3 115.8
C19 C3 C1 119.7(2)
C19 C3 C2 117.6(2)
C19 C3 H3 115.8
C5 C4 C1 118.6(2)
C9 C4 C1 122.6(2)
C9 C4 C5 118.7(3)
C4 C5 H5 119.3
C6 C5 C4 121.3(3)
C6 C5 H5 119.3
C5 C6 H6 120.8
C7 C6 C5 118.4(3)
C7 C6 H6 120.8
C6 C7 Br1 117.7(2)
C8 C7 Br1 120.3(2)
C8 C7 C6 122.0(3)
C7 C8 H8 120.5
C7 C8 C9 118.9(3)
C9 C8 H8 120.5
C4 C9 C8 120.7(3)
C4 C9 H9 119.7
C8 C9 H9 119.7
O1 C10 O2 123.6(2)
O1 C10 C2 124.8(2)
O2 C10 C2 111.6(2)
O2 C11 H11A 109.5
O2 C11 H11B 109.5
O2 C11 H11C 109.5
H11A C11 H11B 109.5
H11A C11 H11C 109.5
H11B C11 H11C 109.5
C2 C12 H12A 108.5
C2 C12 H12B 108.5
H12A C12 H12B 107.5
C13 C12 C2 114.9(2)
C13 C12 H12A 108.5
C13 C12 H12B 108.5
C14 C13 C12 121.6(2)
C18 C13 C12 120.2(2)
C18 C13 C14 118.2(3)
C13 C14 H14 119.3
C15 C14 C13 121.3(3)
C15 C14 H14 119.3
C14 C15 H15 120.6
C16 C15 C14 118.8(3)
C16 C15 H15 120.6
C15 C16 Br2 118.5(3)
C15 C16 C17 121.6(3)
C17 C16 Br2 119.9(2)
C16 C17 H17 120.6
C16 C17 C18 118.8(3)
C18 C17 H17 120.6
C13 C18 H18 119.4
C17 C18 C13 121.2(3)
C17 C18 H18 119.4
O3 C19 C3 124.9(2)
O3 C19 C20 120.7(2)
C3 C19 C20 114.2(2)
O4 C20 O5 125.7(3)
O4 C20 C19 122.8(2)
O5 C20 C19 111.5(2)
O5 C21 H21A 109.5
O5 C21 H21B 109.5
O5 C21 H21C 109.5
H21A C21 H21B 109.5
H21A C21 H21C 109.5
H21B C21 H21C 109.5

loop_
_geom_bond_atom_site_label_1
_geom_bond_atom_site_label_2
_geom_bond_distance
Br1 C7 1.904(3)
Br2 C16 1.896(3)
O1 C10 1.208(3)
O2 C10 1.336(3)
O2 C11 1.454(3)
O3 C19 1.210(3)
O4 C20 1.201(3)
O5 C20 1.326(3)
O5 C21 1.447(4)
C1 H1 0.9800
C1 C2 1.530(3)
C1 C3 1.504(4)
C1 C4 1.495(4)
C2 C3 1.525(3)
C2 C10 1.504(3)
C2 C12 1.523(4)
C3 H3 0.9800
C3 C19 1.480(3)
C4 C5 1.394(4)
C4 C9 1.386(4)
C5 H5 0.9300
C5 C6 1.386(5)
C6 H6 0.9300
C6 C7 1.379(5)
C7 C8 1.375(5)
C8 H8 0.9300
C8 C9 1.394(4)
C9 H9 0.9300
C11 H11A 0.9600
C11 H11B 0.9600
C11 H11C 0.9600
C12 H12A 0.9700
C12 H12B 0.9700
C12 C13 1.518(4)
C13 C14 1.392(4)
C13 C18 1.391(4)
C14 H14 0.9300
C14 C15 1.389(4)
C15 H15 0.9300
C15 C16 1.380(4)
C16 C17 1.381(5)
C17 H17 0.9300
C17 C18 1.391(5)
C18 H18 0.9300
C19 C20 1.536(4)
C21 H21A 0.9600
C21 H21B 0.9600
C21 H21C 0.9600

loop_
_geom_torsion_atom_site_label_1
_geom_torsion_atom_site_label_2
_geom_torsion_atom_site_label_3
_geom_torsion_atom_site_label_4
_geom_torsion
Br1 C7 C8 C9 -178.0(2)
Br2 C16 C17 C18 -179.6(2)
O3 C19 C20 O4 160.7(3)
O3 C19 C20 O5 -16.7(3)
C1 C2 C3 C19 110.4(3)
C1 C2 C10 O1 66.9(3)
C1 C2 C10 O2 -111.0(2)
C1 C2 C12 C13 -143.4(2)
C1 C3 C19 O3 -9.0(4)
C1 C3 C19 C20 166.4(2)
C1 C4 C5 C6 179.4(3)
C1 C4 C9 C8 -178.7(3)
C2 C1 C3 C19 -107.0(2)
C2 C1 C4 C5 75.1(3)
C2 C1 C4 C9 -107.2(3)
C2 C3 C19 O3 -79.3(3)
C2 C3 C19 C20 96.1(3)
C2 C12 C13 C14 -63.9(3)
C2 C12 C13 C18 117.1(3)
C3 C1 C2 C10 -102.8(2)
C3 C1 C2 C12 111.7(2)
C3 C1 C4 C5 148.3(3)
C3 C1 C4 C9 -34.1(4)
C3 C2 C10 O1 1.9(4)
C3 C2 C10 O2 -176.0(2)
C3 C2 C12 C13 -74.9(3)
C3 C19 C20 O4 -14.9(3)
C3 C19 C20 O5 167.7(2)
C4 C1 C2 C3 112.6(3)
C4 C1 C2 C10 9.8(3)
C4 C1 C2 C12 -135.7(2)
C4 C1 C3 C2 -110.8(3)
C4 C1 C3 C19 142.2(2)
C4 C5 C6 C7 -0.9(5)
C5 C4 C9 C8 -1.0(4)
C5 C6 C7 Br1 178.6(3)
C5 C6 C7 C8 -0.4(5)
C6 C7 C8 C9 1.0(5)
C7 C8 C9 C4 -0.3(5)
C9 C4 C5 C6 1.6(5)
C10 C2 C3 C1 106.0(2)
C10 C2 C3 C19 -143.7(2)
C10 C2 C12 C13 72.4(3)
C11 O2 C10 O1 1.8(4)
C11 O2 C10 C2 179.8(2)
C12 C2 C3 C1 -105.1(3)
C12 C2 C3 C19 5.3(3)
C12 C2 C10 O1 -148.0(3)
C12 C2 C10 O2 34.0(3)
C12 C13 C14 C15 -178.9(2)
C12 C13 C18 C17 178.9(3)
C13 C14 C15 C16 0.2(4)
C14 C13 C18 C17 -0.2(4)
C14 C15 C16 Br2 179.5(2)
C14 C15 C16 C17 -0.6(5)
C15 C16 C17 C18 0.6(5)
C16 C17 C18 C13 -0.2(5)
C18 C13 C14 C15 0.2(4)
C21 O5 C20 O4 1.1(4)
C21 O5 C20 C19 178.4(3)
